data_7060975
loop_
_publ_author_name
'Ahmed, Muhammad Naeem'
'Ghias, Mehreen'
'Shah, Syed Wadood Ali'
'Shoaib, Mohammad'
'Tahir, Muhammad Nawaz'
'Ashfaq, Muhammad'
'Ibrahim, Mahmoud A. A.'
'Andleeb, Hina'
'Gil, Diego M.'
'Frontera, Antonio'

_publ_section_title
;
 X-ray characterization, Hirshfeld surface analysis, DFT calculations, in
 vitro and in silico lipoxygenase inhibition (LOX) studies of
 dichlorophenyl substituted 3-hydroxy-chromenones
;
_journal_issue 42
_journal_name_full 'New Journal of Chemistry'
_journal_page_first 19928
_journal_page_last 19940
_journal_paper_doi 10.1039/D1NJ04340D
_journal_volume 45
_journal_year 2021
_chemical_formula_iupac 'C15 H8 Cl2 O3'
_chemical_formula_moiety 'C15 H8 Cl2 O3'
_chemical_formula_sum 'C15 H8 Cl2 O3'
_chemical_formula_weight 307.11
_chemical_name_systematic
;
2-(2,4-Dichlorophenyl)-3-hydroxy-4H-chromen-4-one
;
_space_group_crystal_system triclinic
_space_group_IT_number 2
_space_group_name_Hall '-P 1'
_space_group_name_H-M_alt 'P -1'
_atom_sites_solution_hydrogens geom
_atom_sites_solution_primary direct
_atom_sites_solution_secondary difmap
_audit_creation_method SHELXL-2018/3
_audit_update_record
;
2021-08-10 deposited with the CCDC.	2021-09-29 downloaded from the CCDC.
;
_cell_angle_alpha 79.643(4)
_cell_angle_beta 82.090(4)
_cell_angle_gamma 79.560(3)
_cell_formula_units_Z 2
_cell_length_a 6.4976(5)
_cell_length_b 8.4557(7)
_cell_length_c 12.4568(11)
_cell_measurement_reflns_used 2486
_cell_measurement_temperature 296(2)
_cell_measurement_theta_max 26.500
_cell_measurement_theta_min 2.481
_cell_volume 658.19(10)
_computing_cell_refinement 'SAINT (Bruker, 2007)'
_computing_data_collection 'APEX2 (Bruker, 2007)'
_computing_data_reduction 'SAINT (Bruker, 2007)'
_computing_molecular_graphics 'ORTEP-3 for Windows (Farrugia, 1997) and PLATON (Spek, 2009)'
_computing_publication_material
;
WinGX (Farrugia, 1999) and PLATON (Spek, 2009)
;
_computing_structure_refinement 'SHELXL-2018/3 (Sheldrick, 2018)'
_computing_structure_solution 'SHELXS97 (Sheldrick, 2008)'
_diffrn_ambient_temperature 296(2)
_diffrn_detector_area_resol_mean 7.76
_diffrn_measured_fraction_theta_full 0.991
_diffrn_measured_fraction_theta_max 0.991
_diffrn_measurement_device_type 'Bruker Kappa APEXII CCD'
_diffrn_measurement_method \w
_diffrn_radiation_monochromator graphite
_diffrn_radiation_source 'fine-focus sealed tube'
_diffrn_radiation_type MoK\a
_diffrn_radiation_wavelength 0.71073
_diffrn_reflns_av_R_equivalents 0.0261
_diffrn_reflns_av_unetI/netI 0.0211
_diffrn_reflns_limit_h_max 7
_diffrn_reflns_limit_h_min -8
_diffrn_reflns_limit_k_max 10
_diffrn_reflns_limit_k_min -10
_diffrn_reflns_limit_l_max 16
_diffrn_reflns_limit_l_min -15
_diffrn_reflns_number 10440
_diffrn_reflns_theta_full 27.234
_diffrn_reflns_theta_max 27.234
_diffrn_reflns_theta_min 2.481
_diffrn_standards_number 0
_exptl_absorpt_coefficient_mu 0.496
_exptl_absorpt_correction_T_max 0.885
_exptl_absorpt_correction_T_min 0.825
_exptl_absorpt_correction_type multi-scan
_exptl_absorpt_process_details '(SADABS; Bruker, 2005)'
_exptl_crystal_colour colorless
_exptl_crystal_density_diffrn 1.550
_exptl_crystal_density_method 'not measured'
_exptl_crystal_description rod
_exptl_crystal_F_000 312
_exptl_crystal_size_max 0.42
_exptl_crystal_size_mid 0.30
_exptl_crystal_size_min 0.28
_refine_diff_density_max 0.207
_refine_diff_density_min -0.282
_refine_diff_density_rms 0.045
_refine_ls_goodness_of_fit_ref 1.041
_refine_ls_hydrogen_treatment constr
_refine_ls_matrix_type full
_refine_ls_number_parameters 182
_refine_ls_number_reflns 2915
_refine_ls_number_restraints 0
_refine_ls_restrained_S_all 1.041
_refine_ls_R_factor_all 0.0401
_refine_ls_R_factor_gt 0.0340
_refine_ls_shift/su_max 0.000
_refine_ls_shift/su_mean 0.000
_refine_ls_structure_factor_coef Fsqd
_refine_ls_weighting_details 'w=1/[\s^2^(Fo^2^)+(0.0465P)^2^+0.1662P] where P=(Fo^2^+2Fc^2^)/3'
_refine_ls_weighting_scheme calc
_refine_ls_wR_factor_gt 0.0910
_refine_ls_wR_factor_ref 0.0966
_reflns_number_gt 2486
_reflns_number_total 2915
_reflns_threshold_expression I>2\s(I)
_cod_data_source_file d1nj04340d2.cif
_cod_data_source_block OF5
_cod_depositor_comments 'Adding full bibliography for 7060975--7060977.cif.'
_cod_database_code 7060975
_shelx_shelxl_version_number 2018/3
_shelx_space_group_comment
;
The symmetry employed for this shelxl refinement is uniquely defined
by the following loop, which should always be used as a source of
symmetry information in preference to the above space-group names.
They are only intended as comments.
;

loop_
_space_group_symop_operation_xyz
'x, y, z'
'-x, -y, -z'

loop_
_atom_site_label
_atom_site_type_symbol
_atom_site_fract_x
_atom_site_fract_y
_atom_site_fract_z
_atom_site_U_iso_or_equiv
_atom_site_adp_type
_atom_site_occupancy
_atom_site_site_symmetry_order
_atom_site_calc_flag
_atom_site_refinement_flags_posn
_atom_site_refinement_flags_adp
_atom_site_refinement_flags_occupancy
_atom_site_disorder_assembly
_atom_site_disorder_group
Cl1 Cl 1.38762(7) 0.24376(5) 0.37955(4) 0.06056(15) Uani 1 1 d . . . . .
Cl2 Cl 1.14599(10) -0.34169(5) 0.45363(5) 0.0820(2) Uani 1 1 d . . . . .
O1 O 0.84644(15) 0.43156(12) 0.24263(8) 0.0416(2) Uani 1 1 d . . . . .
O2 O 1.27883(16) 0.62331(13) 0.01082(9) 0.0522(3) Uani 1 1 d . . . . .
O3 O 1.37864(16) 0.31149(13) 0.12501(10) 0.0501(3) Uani 1 1 d . . . . .
H3A H 1.452967 0.361829 0.077276 0.075 Uiso 1 1 calc R U . . .
C1 C 0.7972(2) 0.58581(17) 0.18844(11) 0.0381(3) Uani 1 1 d . . . . .
C2 C 0.5955(2) 0.6690(2) 0.21494(14) 0.0498(4) Uani 1 1 d . . . . .
H2 H 0.499398 0.618606 0.265970 0.060 Uiso 1 1 calc R U . . .
C3 C 0.5418(3) 0.8265(2) 0.16415(14) 0.0542(4) Uani 1 1 d . . . . .
H3 H 0.408030 0.883013 0.181280 0.065 Uiso 1 1 calc R U . . .
C4 C 0.6843(3) 0.9032(2) 0.08738(14) 0.0503(4) Uani 1 1 d . . . . .
H4 H 0.646683 1.010798 0.055042 0.060 Uiso 1 1 calc R U . . .
C5 C 0.8801(2) 0.81934(18) 0.05971(13) 0.0437(3) Uani 1 1 d . . . . .
H5 H 0.973352 0.869411 0.006709 0.052 Uiso 1 1 calc R U . . .
C6 C 0.9410(2) 0.65870(17) 0.11065(11) 0.0363(3) Uani 1 1 d . . . . .
C7 C 1.1485(2) 0.56800(17) 0.08285(11) 0.0372(3) Uani 1 1 d . . . . .
C8 C 1.1911(2) 0.40654(17) 0.14512(11) 0.0377(3) Uani 1 1 d . . . . .
C9 C 1.0434(2) 0.34598(17) 0.22121(11) 0.0367(3) Uani 1 1 d . . . . .
C10 C 1.0665(2) 0.17993(17) 0.28374(11) 0.0383(3) Uani 1 1 d . . . . .
C11 C 1.2225(2) 0.11881(18) 0.35352(12) 0.0415(3) Uani 1 1 d . . . . .
C12 C 1.2470(3) -0.04115(19) 0.40674(13) 0.0492(4) Uani 1 1 d . . . . .
H12 H 1.352954 -0.080918 0.452330 0.059 Uiso 1 1 calc R U . . .
C13 C 1.1106(3) -0.13987(18) 0.39050(13) 0.0514(4) Uani 1 1 d . . . . .
C14 C 0.9499(3) -0.0825(2) 0.32566(14) 0.0549(4) Uani 1 1 d . . . . .
H14 H 0.856724 -0.149989 0.317537 0.066 Uiso 1 1 calc R U . . .
C15 C 0.9287(3) 0.0773(2) 0.27251(13) 0.0488(4) Uani 1 1 d . . . . .
H15 H 0.820201 0.116711 0.228459 0.059 Uiso 1 1 calc R U . . .

loop_
_atom_site_aniso_label
_atom_site_aniso_U_11
_atom_site_aniso_U_22
_atom_site_aniso_U_33
_atom_site_aniso_U_23
_atom_site_aniso_U_13
_atom_site_aniso_U_12
Cl1 0.0588(3) 0.0515(3) 0.0742(3) 0.0030(2) -0.0248(2) -0.01570(19)
Cl2 0.1083(4) 0.0344(2) 0.0864(4) 0.0075(2) 0.0225(3) -0.0096(2)
O1 0.0337(5) 0.0401(5) 0.0450(5) -0.0006(4) 0.0042(4) -0.0031(4)
O2 0.0416(6) 0.0445(6) 0.0588(7) 0.0075(5) 0.0113(5) -0.0048(5)
O3 0.0384(5) 0.0389(6) 0.0597(7) 0.0052(5) 0.0113(5) 0.0032(4)
C1 0.0355(7) 0.0378(7) 0.0393(7) -0.0055(6) -0.0033(5) -0.0024(5)
C2 0.0364(7) 0.0565(10) 0.0510(9) -0.0067(7) 0.0025(6) -0.0004(7)
C3 0.0416(8) 0.0582(10) 0.0563(9) -0.0111(8) -0.0068(7) 0.0120(7)
C4 0.0519(9) 0.0424(8) 0.0528(9) -0.0049(7) -0.0152(7) 0.0072(7)
C5 0.0463(8) 0.0376(8) 0.0447(8) -0.0021(6) -0.0064(6) -0.0035(6)
C6 0.0355(7) 0.0351(7) 0.0373(7) -0.0055(5) -0.0042(5) -0.0034(5)
C7 0.0350(7) 0.0353(7) 0.0395(7) -0.0038(6) -0.0001(5) -0.0061(5)
C8 0.0340(7) 0.0351(7) 0.0406(7) -0.0036(6) 0.0008(5) -0.0024(5)
C9 0.0347(7) 0.0348(7) 0.0389(7) -0.0048(5) -0.0014(5) -0.0040(5)
C10 0.0403(7) 0.0341(7) 0.0378(7) -0.0043(5) 0.0038(5) -0.0063(5)
C11 0.0432(7) 0.0354(7) 0.0430(7) -0.0024(6) 0.0004(6) -0.0062(6)
C12 0.0556(9) 0.0389(8) 0.0456(8) 0.0016(6) 0.0000(7) -0.0006(7)
C13 0.0678(10) 0.0316(7) 0.0470(8) -0.0024(6) 0.0156(7) -0.0076(7)
C14 0.0667(10) 0.0459(9) 0.0545(9) -0.0095(7) 0.0074(8) -0.0250(8)
C15 0.0511(9) 0.0478(9) 0.0489(8) -0.0070(7) -0.0018(7) -0.0155(7)

loop_
_atom_type_symbol
_atom_type_description
_atom_type_scat_dispersion_real
_atom_type_scat_dispersion_imag
_atom_type_scat_source
C C 0.0033 0.0016 'International Tables Vol C Tables 4.2.6.8 and 6.1.1.4'
H H 0.0000 0.0000 'International Tables Vol C Tables 4.2.6.8 and 6.1.1.4'
O O 0.0106 0.0060 'International Tables Vol C Tables 4.2.6.8 and 6.1.1.4'
Cl Cl 0.1484 0.1585 'International Tables Vol C Tables 4.2.6.8 and 6.1.1.4'

loop_
_geom_angle_atom_site_label_1
_geom_angle_atom_site_label_2
_geom_angle_atom_site_label_3
_geom_angle
_geom_angle_site_symmetry_1
_geom_angle_site_symmetry_3
_geom_angle_publ_flag
C1 O1 C9 119.28(11) . . ?
C8 O3 H3A 109.5 . . ?
O1 C1 C6 121.83(12) . . ?
O1 C1 C2 116.98(13) . . ?
C6 C1 C2 121.19(14) . . ?
C3 C2 C1 118.70(15) . . ?
C3 C2 H2 120.7 . . ?
C1 C2 H2 120.7 . . ?
C2 C3 C4 121.19(14) . . ?
C2 C3 H3 119.4 . . ?
C4 C3 H3 119.4 . . ?
C5 C4 C3 119.75(15) . . ?
C5 C4 H4 120.1 . . ?
C3 C4 H4 120.1 . . ?
C4 C5 C6 120.60(14) . . ?
C4 C5 H5 119.7 . . ?
C6 C5 H5 119.7 . . ?
C1 C6 C5 118.53(13) . . ?
C1 C6 C7 120.05(12) . . ?
C5 C6 C7 121.42(13) . . ?
O2 C7 C8 122.02(13) . . ?
O2 C7 C6 122.98(13) . . ?
C8 C7 C6 115.00(12) . . ?
O3 C8 C9 119.10(12) . . ?
O3 C8 C7 119.74(12) . . ?
C9 C8 C7 121.12(12) . . ?
C8 C9 O1 122.65(12) . . ?
C8 C9 C10 125.23(12) . . ?
O1 C9 C10 111.97(11) . . ?
C15 C10 C11 117.85(14) . . ?
C15 C10 C9 119.08(13) . . ?
C11 C10 C9 123.07(13) . . ?
C12 C11 C10 121.60(14) . . ?
C12 C11 Cl1 117.88(12) . . ?
C10 C11 Cl1 120.50(11) . . ?
C13 C12 C11 118.47(15) . . ?
C13 C12 H12 120.8 . . ?
C11 C12 H12 120.8 . . ?
C14 C13 C12 121.71(15) . . ?
C14 C13 Cl2 119.75(14) . . ?
C12 C13 Cl2 118.54(14) . . ?
C13 C14 C15 119.01(15) . . ?
C13 C14 H14 120.5 . . ?
C15 C14 H14 120.5 . . ?
C14 C15 C10 121.29(16) . . ?
C14 C15 H15 119.4 . . ?
C10 C15 H15 119.4 . . ?

loop_
_geom_bond_atom_site_label_1
_geom_bond_atom_site_label_2
_geom_bond_distance
_geom_bond_site_symmetry_2
_geom_bond_publ_flag
Cl1 C11 1.7329(16) . ?
Cl2 C13 1.7345(16) . ?
O1 C1 1.3604(17) . ?
O1 C9 1.3684(16) . ?
O2 C7 1.2346(17) . ?
O3 C8 1.3519(16) . ?
O3 H3A 0.8200 . ?
C1 C6 1.3914(19) . ?
C1 C2 1.397(2) . ?
C2 C3 1.373(2) . ?
C2 H2 0.9300 . ?
C3 C4 1.394(2) . ?
C3 H3 0.9300 . ?
C4 C5 1.371(2) . ?
C4 H4 0.9300 . ?
C5 C6 1.403(2) . ?
C5 H5 0.9300 . ?
C6 C7 1.4558(19) . ?
C7 C8 1.4434(19) . ?
C8 C9 1.3544(19) . ?
C9 C10 1.4708(19) . ?
C10 C15 1.391(2) . ?
C10 C11 1.393(2) . ?
C11 C12 1.387(2) . ?
C12 C13 1.379(2) . ?
C12 H12 0.9300 . ?
C13 C14 1.373(3) . ?
C14 C15 1.386(2) . ?
C14 H14 0.9300 . ?
C15 H15 0.9300 . ?

loop_
_geom_hbond_atom_site_label_D
_geom_hbond_atom_site_label_H
_geom_hbond_atom_site_label_A
_geom_hbond_distance_DH
_geom_hbond_distance_HA
_geom_hbond_distance_DA
_geom_hbond_angle_DHA
_geom_hbond_site_symmetry_A
_geom_hbond_publ_flag
O3 H3A O2 0.82 2.36 2.7715(15) 112.2 . yes
O3 H3A O2 0.82 1.94 2.6820(14) 150.2 2_865 yes
C12 H12 Cl1 0.93 2.87 3.7796(17) 167.4 2_856 yes

loop_
_geom_torsion_atom_site_label_1
_geom_torsion_atom_site_label_2
_geom_torsion_atom_site_label_3
_geom_torsion_atom_site_label_4
_geom_torsion
_geom_torsion_site_symmetry_1
_geom_torsion_site_symmetry_2
_geom_torsion_site_symmetry_3
_geom_torsion_site_symmetry_4
_geom_torsion_publ_flag
C9 O1 C1 C6 0.8(2) . . . . ?
C9 O1 C1 C2 -178.76(13) . . . . ?
O1 C1 C2 C3 178.26(14) . . . . ?
C6 C1 C2 C3 -1.3(2) . . . . ?
C1 C2 C3 C4 0.1(3) . . . . ?
C2 C3 C4 C5 1.6(3) . . . . ?
C3 C4 C5 C6 -2.1(2) . . . . ?
O1 C1 C6 C5 -178.78(13) . . . . ?
C2 C1 C6 C5 0.7(2) . . . . ?
O1 C1 C6 C7 1.8(2) . . . . ?
C2 C1 C6 C7 -178.64(14) . . . . ?
C4 C5 C6 C1 1.0(2) . . . . ?
C4 C5 C6 C7 -179.65(14) . . . . ?
C1 C6 C7 O2 176.39(14) . . . . ?
C5 C6 C7 O2 -3.0(2) . . . . ?
C1 C6 C7 C8 -2.9(2) . . . . ?
C5 C6 C7 C8 177.71(13) . . . . ?
O2 C7 C8 O3 0.1(2) . . . . ?
C6 C7 C8 O3 179.39(13) . . . . ?
O2 C7 C8 C9 -177.72(15) . . . . ?
C6 C7 C8 C9 1.6(2) . . . . ?
O3 C8 C9 O1 -176.86(13) . . . . ?
C7 C8 C9 O1 0.9(2) . . . . ?
O3 C8 C9 C10 -1.8(2) . . . . ?
C7 C8 C9 C10 175.96(13) . . . . ?
C1 O1 C9 C8 -2.2(2) . . . . ?
C1 O1 C9 C10 -177.83(12) . . . . ?
C8 C9 C10 C15 -118.58(17) . . . . ?
O1 C9 C10 C15 56.90(18) . . . . ?
C8 C9 C10 C11 60.7(2) . . . . ?
O1 C9 C10 C11 -123.82(14) . . . . ?
C15 C10 C11 C12 2.8(2) . . . . ?
C9 C10 C11 C12 -176.48(13) . . . . ?
C15 C10 C11 Cl1 -175.24(11) . . . . ?
C9 C10 C11 Cl1 5.5(2) . . . . ?
C10 C11 C12 C13 -0.9(2) . . . . ?
Cl1 C11 C12 C13 177.20(12) . . . . ?
C11 C12 C13 C14 -1.6(2) . . . . ?
C11 C12 C13 Cl2 178.05(11) . . . . ?
C12 C13 C14 C15 2.1(2) . . . . ?
Cl2 C13 C14 C15 -177.58(12) . . . . ?
C13 C14 C15 C10 0.0(2) . . . . ?
C11 C10 C15 C14 -2.3(2) . . . . ?
C9 C10 C15 C14 176.99(14) . . . . ?
